data_7206292
loop_
_publ_author_name
'Wang, Jun-Jie'
'Hu, Tong-Liang'
'Bu, Xian-He'

_publ_section_title
;
 Cadmium(ii) and zinc(ii) metal--organic frameworks with
 anthracene-based dicarboxylic ligands: solvothermal synthesis, crystal
 structures, and luminescent properties
;
_journal_issue 16
_journal_name_full CrystEngComm
_journal_page_first 5152
_journal_paper_doi 10.1039/c1ce05287j
_journal_volume 13
_journal_year 2011
_chemical_formula_sum 'C29 H22 Cd N2 O4'
_chemical_formula_weight 574.89
_chemical_name_systematic
;
?
;
_space_group_IT_number 61
_symmetry_cell_setting orthorhombic
_symmetry_space_group_name_Hall '-P 2ac 2ab'
_symmetry_space_group_name_H-M 'P b c a'
_atom_sites_solution_hydrogens geom
_atom_sites_solution_primary direct
_atom_sites_solution_secondary difmap
_audit_creation_method SHELXL-97
_cell_angle_alpha 90.00
_cell_angle_beta 90.00
_cell_angle_gamma 90.00
_cell_formula_units_Z 8
_cell_length_a 19.008(4)
_cell_length_b 12.186(2)
_cell_length_c 22.350(5)
_cell_measurement_reflns_used 4918
_cell_measurement_temperature 293(2)
_cell_measurement_theta_max 27.1
_cell_measurement_theta_min 3.3
_cell_volume 5177.0(18)
_computing_cell_refinement PROCESS-AUTO
_computing_data_collection PROCESS-AUTO
_computing_data_reduction CrystalStructure
_computing_structure_refinement 'SHELXL-97 (Sheldrick, 1997)'
_computing_structure_solution 'SHELXS-97 (Sheldrick, 1990)'
_diffrn_ambient_temperature 293(2)
_diffrn_measured_fraction_theta_full 0.967
_diffrn_measured_fraction_theta_max 0.967
_diffrn_measurement_device_type SCX-MINI
_diffrn_measurement_method '\w scans'
_diffrn_radiation_monochromator graphite
_diffrn_radiation_source 'fine-focus sealed tube'
_diffrn_radiation_type MoK\a
_diffrn_radiation_wavelength 0.71073
_diffrn_reflns_av_R_equivalents 0.1351
_diffrn_reflns_av_sigmaI/netI 0.0816
_diffrn_reflns_limit_h_max 24
_diffrn_reflns_limit_h_min -24
_diffrn_reflns_limit_k_max 15
_diffrn_reflns_limit_k_min -15
_diffrn_reflns_limit_l_max 28
_diffrn_reflns_limit_l_min -28
_diffrn_reflns_number 48093
_diffrn_reflns_theta_full 27.45
_diffrn_reflns_theta_max 27.45
_diffrn_reflns_theta_min 3.27
_diffrn_standards_decay_% 0
_diffrn_standards_interval_count 0
_diffrn_standards_interval_time 0
_diffrn_standards_number 0
_exptl_absorpt_coefficient_mu 0.880
_exptl_absorpt_correction_type none
_exptl_crystal_colour Colorless
_exptl_crystal_density_diffrn 1.475
_exptl_crystal_density_meas ?
_exptl_crystal_density_method 'not measured'
_exptl_crystal_description Prism
_exptl_crystal_F_000 2320
_exptl_crystal_size_max 0.20
_exptl_crystal_size_mid 0.20
_exptl_crystal_size_min 0.20
_refine_diff_density_max 0.988
_refine_diff_density_min -0.502
_refine_diff_density_rms 0.087
_refine_ls_extinction_method none
_refine_ls_goodness_of_fit_ref 1.184
_refine_ls_hydrogen_treatment constr
_refine_ls_matrix_type full
_refine_ls_number_parameters 325
_refine_ls_number_reflns 5719
_refine_ls_number_restraints 0
_refine_ls_restrained_S_all 1.184
_refine_ls_R_factor_all 0.1639
_refine_ls_R_factor_gt 0.0960
_refine_ls_shift/su_max 0.001
_refine_ls_shift/su_mean 0.000
_refine_ls_structure_factor_coef Fsqd
_refine_ls_weighting_details 'calc w=1/[\s^2^(Fo^2^)+(0.0355P)^2^+8.9672P] where P=(Fo^2^+2Fc^2^)/3'
_refine_ls_weighting_scheme calc
_refine_ls_wR_factor_gt 0.1276
_refine_ls_wR_factor_ref 0.1452
_reflns_number_gt 3553
_reflns_number_total 5719
_reflns_threshold_expression I>2sigma(I)
_cod_data_source_file c1ce05287j.txt
_cod_data_source_block 3
_cod_depositor_comments
;
The following automatic conversions were performed:

'_exptl_crystal_density_meas' value 'not measured' was changed to '?'
- the value is perceived as not measured.

Automatic conversion script
Id: cif_fix_values 3008 2015-01-20 13:52:24Z robertas 
;
_cod_original_cell_volume 5177.1(18)
_cod_original_sg_symbol_H-M Pbca
_cod_database_code 7206292

loop_
_symmetry_equiv_pos_as_xyz
'x, y, z'
'-x+1/2, -y, z+1/2'
'-x, y+1/2, -z+1/2'
'x+1/2, -y+1/2, -z'
'-x, -y, -z'
'x-1/2, y, -z-1/2'
'x, -y-1/2, z-1/2'
'-x-1/2, y-1/2, z'

loop_
_atom_site_label
_atom_site_type_symbol
_atom_site_fract_x
_atom_site_fract_y
_atom_site_fract_z
_atom_site_U_iso_or_equiv
_atom_site_adp_type
_atom_site_occupancy
_atom_site_symmetry_multiplicity
_atom_site_calc_flag
_atom_site_refinement_flags
_atom_site_disorder_assembly
_atom_site_disorder_group
Cd1 Cd 1.00687(2) 1.10160(4) 0.67601(2) 0.04521(17) Uani 1 1 d . . .
O1 O 0.9146(3) 1.1346(4) 0.6083(2) 0.0765(16) Uani 1 1 d . . .
O2 O 0.8949(3) 1.1774(6) 0.7023(2) 0.101(2) Uani 1 1 d . . .
O3 O 0.5842(3) 1.2482(4) 0.3232(3) 0.0820(16) Uani 1 1 d . . .
O4 O 0.5879(3) 1.3466(5) 0.4034(3) 0.117(3) Uani 1 1 d . . .
N1 N 1.0387(3) 0.4368(4) 0.2731(2) 0.0490(14) Uani 1 1 d . . .
N2 N 1.0237(3) 0.9218(4) 0.6418(2) 0.0486(14) Uani 1 1 d . . .
C1 C 0.8763(4) 1.1783(6) 0.6489(4) 0.0548(19) Uani 1 1 d . . .
C2 C 0.8084(3) 1.2380(6) 0.6296(3) 0.0550(19) Uani 1 1 d . . .
C3 C 0.7803(4) 1.3118(6) 0.6699(4) 0.072(2) Uani 1 1 d . . .
H3 H 0.8008 1.3179 0.7076 0.086 Uiso 1 1 calc R . .
C4 C 0.7204(4) 1.3798(6) 0.6557(4) 0.073(2) Uani 1 1 d . . .
H4 H 0.7032 1.4299 0.6834 0.087 Uiso 1 1 calc R . .
C5 C 0.6891(4) 1.3693(6) 0.6007(4) 0.066(2) Uani 1 1 d . . .
H5 H 0.6501 1.4125 0.5918 0.079 Uiso 1 1 calc R . .
C6 C 0.7146(3) 1.2941(5) 0.5566(3) 0.0506(18) Uani 1 1 d . . .
C7 C 0.6806(3) 1.2839(5) 0.4998(3) 0.0533(19) Uani 1 1 d . . .
H7 H 0.6420 1.3284 0.4917 0.064 Uiso 1 1 calc R . .
C8 C 0.7032(3) 1.2094(5) 0.4557(3) 0.0492(18) Uani 1 1 d . . .
C9 C 0.6712(3) 1.1972(6) 0.3962(3) 0.0542(19) Uani 1 1 d . . .
C10 C 0.6965(4) 1.1186(6) 0.3575(4) 0.068(2) Uani 1 1 d . . .
H10 H 0.6757 1.1119 0.3200 0.082 Uiso 1 1 calc R . .
C11 C 0.7532(4) 1.0470(6) 0.3726(4) 0.072(2) Uani 1 1 d . . .
H11 H 0.7683 0.9939 0.3457 0.086 Uiso 1 1 calc R . .
C12 C 0.7853(4) 1.0575(6) 0.4276(4) 0.061(2) Uani 1 1 d . . .
H12 H 0.8228 1.0117 0.4371 0.074 Uiso 1 1 calc R . .
C13 C 0.7623(3) 1.1374(5) 0.4707(3) 0.0480(17) Uani 1 1 d . . .
C14 C 0.7961(3) 1.1481(5) 0.5267(3) 0.0519(18) Uani 1 1 d . . .
H14 H 0.8342 1.1025 0.5349 0.062 Uiso 1 1 calc R . .
C15 C 0.7752(3) 1.2244(5) 0.5708(3) 0.0463(17) Uani 1 1 d . . .
C16 C 0.6108(4) 1.2695(6) 0.3733(4) 0.0541(19) Uani 1 1 d . . .
C17 C 1.0121(3) 0.9055(6) 0.5831(3) 0.0566(18) Uani 1 1 d . . .
H17 H 0.9875 0.9590 0.5620 0.068 Uiso 1 1 calc R . .
C18 C 1.0349(4) 0.8130(6) 0.5521(3) 0.0537(18) Uani 1 1 d . . .
H18 H 1.0244 0.8053 0.5116 0.064 Uiso 1 1 calc R . .
C19 C 1.0738(3) 0.7312(5) 0.5815(3) 0.0454(16) Uani 1 1 d . . .
C20 C 1.0849(4) 0.7466(5) 0.6429(3) 0.0538(18) Uani 1 1 d . . .
H20 H 1.1094 0.6943 0.6650 0.065 Uiso 1 1 calc R . .
C21 C 1.0590(4) 0.8407(6) 0.6707(3) 0.0613(19) Uani 1 1 d . . .
H21 H 1.0665 0.8484 0.7116 0.074 Uiso 1 1 calc R . .
C22 C 1.1051(4) 0.6325(5) 0.5485(3) 0.0509(18) Uani 1 1 d . . .
H22A H 1.0979 0.5676 0.5728 0.061 Uiso 1 1 calc R . .
H22B H 1.1555 0.6436 0.5449 0.061 Uiso 1 1 calc R . .
C23 C 1.0753(3) 0.6098(5) 0.4856(3) 0.0482(16) Uani 1 1 d . . .
H23A H 1.0255 0.5940 0.4890 0.058 Uiso 1 1 calc R . .
H23B H 1.0804 0.6754 0.4614 0.058 Uiso 1 1 calc R . .
C24 C 1.1117(3) 0.5139(5) 0.4538(3) 0.0517(18) Uani 1 1 d . . .
H24A H 1.1616 0.5300 0.4512 0.062 Uiso 1 1 calc R . .
H24B H 1.1065 0.4488 0.4784 0.062 Uiso 1 1 calc R . .
C25 C 1.0847(3) 0.4883(5) 0.3916(3) 0.0452(16) Uani 1 1 d . . .
C26 C 1.0286(4) 0.5426(5) 0.3642(3) 0.0528(18) Uani 1 1 d . . .
H26 H 1.0052 0.5979 0.3847 0.063 Uiso 1 1 calc R . .
C27 C 1.0072(3) 0.5147(6) 0.3061(3) 0.0561(18) Uani 1 1 d . . .
H27 H 0.9692 0.5521 0.2895 0.067 Uiso 1 1 calc R . .
C28 C 1.0939(4) 0.3849(6) 0.2990(3) 0.070(2) Uani 1 1 d . . .
H28 H 1.1173 0.3310 0.2774 0.085 Uiso 1 1 calc R . .
C29 C 1.1173(4) 0.4090(6) 0.3572(3) 0.074(2) Uani 1 1 d . . .
H29 H 1.1554 0.3707 0.3728 0.089 Uiso 1 1 calc R . .

loop_
_atom_site_aniso_label
_atom_site_aniso_U_11
_atom_site_aniso_U_22
_atom_site_aniso_U_33
_atom_site_aniso_U_23
_atom_site_aniso_U_13
_atom_site_aniso_U_12
Cd1 0.0422(3) 0.0512(3) 0.0423(3) 0.0053(2) -0.0011(2) 0.0001(2)
O1 0.062(3) 0.093(4) 0.074(4) -0.004(3) -0.020(3) 0.029(3)
O2 0.075(4) 0.180(6) 0.049(3) -0.003(4) -0.012(3) 0.046(4)
O3 0.098(4) 0.082(4) 0.067(4) 0.010(3) -0.014(3) 0.024(3)
O4 0.116(5) 0.111(5) 0.124(6) -0.033(5) -0.075(4) 0.058(4)
N1 0.061(4) 0.044(3) 0.043(3) -0.003(3) -0.003(3) 0.009(3)
N2 0.058(4) 0.048(3) 0.040(3) 0.004(3) 0.001(3) 0.007(3)
C1 0.041(4) 0.055(5) 0.069(5) 0.008(4) 0.003(4) -0.001(4)
C2 0.043(4) 0.056(5) 0.065(5) 0.016(4) 0.002(4) 0.003(4)
C3 0.060(5) 0.080(6) 0.074(6) 0.007(5) 0.000(4) 0.008(4)
C4 0.072(5) 0.068(6) 0.078(6) -0.005(5) 0.000(4) 0.017(4)
C5 0.052(5) 0.066(5) 0.081(6) 0.013(5) 0.002(4) 0.016(4)
C6 0.043(4) 0.046(4) 0.063(5) 0.018(4) 0.006(3) 0.005(3)
C7 0.035(4) 0.048(4) 0.077(5) 0.027(4) -0.001(4) 0.006(3)
C8 0.038(4) 0.043(4) 0.067(5) 0.018(4) 0.001(4) -0.002(3)
C9 0.041(4) 0.045(4) 0.076(5) 0.020(4) 0.002(4) -0.002(3)
C10 0.057(5) 0.069(5) 0.080(6) 0.014(5) -0.019(4) -0.001(4)
C11 0.067(5) 0.064(5) 0.084(6) 0.006(5) -0.003(5) 0.008(4)
C12 0.045(4) 0.055(5) 0.085(6) 0.014(4) -0.004(4) 0.009(4)
C13 0.037(4) 0.040(4) 0.066(5) 0.014(4) 0.002(3) 0.002(3)
C14 0.035(4) 0.049(4) 0.071(5) 0.023(4) -0.007(4) 0.002(3)
C15 0.045(4) 0.039(4) 0.055(4) 0.017(4) 0.003(3) -0.002(3)
C16 0.042(4) 0.054(5) 0.067(6) 0.012(4) -0.010(4) -0.009(4)
C17 0.056(4) 0.065(5) 0.048(4) 0.004(4) -0.010(3) 0.008(4)
C18 0.065(5) 0.060(5) 0.036(4) -0.009(4) -0.016(3) 0.006(4)
C19 0.051(4) 0.045(4) 0.040(4) 0.002(3) -0.003(3) -0.005(3)
C20 0.077(5) 0.040(4) 0.044(4) 0.008(3) -0.005(4) 0.004(4)
C21 0.085(5) 0.061(5) 0.038(4) 0.002(4) -0.004(4) 0.005(4)
C22 0.066(5) 0.049(4) 0.038(4) 0.004(3) -0.001(3) 0.000(3)
C23 0.056(4) 0.046(4) 0.043(4) -0.001(3) -0.001(3) -0.005(3)
C24 0.058(4) 0.048(4) 0.049(4) -0.003(3) -0.008(3) 0.006(3)
C25 0.055(4) 0.040(4) 0.041(4) -0.002(3) -0.004(3) 0.004(3)
C26 0.064(5) 0.051(4) 0.044(4) -0.005(3) 0.000(3) 0.017(4)
C27 0.044(4) 0.072(5) 0.053(4) 0.003(4) -0.009(3) 0.015(4)
C28 0.081(6) 0.064(5) 0.066(5) -0.019(4) -0.010(4) 0.033(4)
C29 0.088(6) 0.072(6) 0.062(5) -0.019(5) -0.031(4) 0.033(5)

loop_
_atom_type_symbol
_atom_type_description
_atom_type_scat_dispersion_real
_atom_type_scat_dispersion_imag
_atom_type_scat_source
C C 0.0033 0.0016 'International Tables Vol C Tables 4.2.6.8 and 6.1.1.4'
H H 0.0000 0.0000 'International Tables Vol C Tables 4.2.6.8 and 6.1.1.4'
N N 0.0061 0.0033 'International Tables Vol C Tables 4.2.6.8 and 6.1.1.4'
O O 0.0106 0.0060 'International Tables Vol C Tables 4.2.6.8 and 6.1.1.4'
Cd Cd -0.8075 1.2024 'International Tables Vol C Tables 4.2.6.8 and 6.1.1.4'

loop_
_geom_angle_atom_site_label_1
_geom_angle_atom_site_label_2
_geom_angle_atom_site_label_3
_geom_angle
_geom_angle_site_symmetry_1
_geom_angle_site_symmetry_3
_geom_angle_publ_flag
N1 Cd1 N2 94.68(18) 7_576 . ?
N1 Cd1 O3 89.26(19) 7_576 4_576 ?
N2 Cd1 O3 130.3(2) . 4_576 ?
N1 Cd1 O1 146.9(2) 7_576 . ?
N2 Cd1 O1 92.98(19) . . ?
O3 Cd1 O1 109.78(19) 4_576 . ?
N1 Cd1 O2 94.64(19) 7_576 . ?
N2 Cd1 O2 124.2(2) . . ?
O3 Cd1 O2 104.7(2) 4_576 . ?
O1 Cd1 O2 55.11(18) . . ?
N1 Cd1 O4 125.1(2) 7_576 4_576 ?
N2 Cd1 O4 85.3(2) . 4_576 ?
O3 Cd1 O4 53.65(19) 4_576 4_576 ?
O1 Cd1 O4 87.6(2) . 4_576 ?
O2 Cd1 O4 129.9(2) . 4_576 ?
N1 Cd1 C1 121.3(2) 7_576 . ?
N2 Cd1 C1 111.9(2) . . ?
O3 Cd1 C1 107.7(2) 4_576 . ?
O1 Cd1 C1 28.00(19) . . ?
O2 Cd1 C1 27.22(19) . . ?
O4 Cd1 C1 109.0(2) 4_576 . ?
N1 Cd1 C16 107.8(2) 7_576 4_576 ?
N2 Cd1 C16 107.7(2) . 4_576 ?
O3 Cd1 C16 27.05(19) 4_576 4_576 ?
O1 Cd1 C16 100.4(2) . 4_576 ?
O2 Cd1 C16 121.1(2) . 4_576 ?
O4 Cd1 C16 26.63(19) 4_576 4_576 ?
C1 Cd1 C16 111.7(2) . 4_576 ?
C1 O1 Cd1 92.3(4) . . ?
C1 O2 Cd1 91.2(4) . . ?
C16 O3 Cd1 94.8(5) . 4_476 ?
C16 O4 Cd1 91.3(5) . 4_476 ?
C27 N1 C28 116.1(6) . . ?
C27 N1 Cd1 123.0(4) . 7_575 ?
C28 N1 Cd1 120.8(4) . 7_575 ?
C17 N2 C21 115.9(6) . . ?
C17 N2 Cd1 115.7(4) . . ?
C21 N2 Cd1 126.4(4) . . ?
O2 C1 O1 121.0(7) . . ?
O2 C1 C2 120.6(7) . . ?
O1 C1 C2 118.4(7) . . ?
O2 C1 Cd1 61.6(4) . . ?
O1 C1 Cd1 59.7(4) . . ?
C2 C1 Cd1 170.9(5) . . ?
C3 C2 C15 119.5(6) . . ?
C3 C2 C1 116.6(7) . . ?
C15 C2 C1 123.8(7) . . ?
C2 C3 C4 122.3(7) . . ?
C2 C3 H3 118.8 . . ?
C4 C3 H3 118.8 . . ?
C5 C4 C3 119.1(8) . . ?
C5 C4 H4 120.4 . . ?
C3 C4 H4 120.4 . . ?
C4 C5 C6 122.0(7) . . ?
C4 C5 H5 119.0 . . ?
C6 C5 H5 119.0 . . ?
C7 C6 C5 121.0(6) . . ?
C7 C6 C15 119.7(6) . . ?
C5 C6 C15 119.3(7) . . ?
C8 C7 C6 122.8(6) . . ?
C8 C7 H7 118.6 . . ?
C6 C7 H7 118.6 . . ?
C7 C8 C13 117.4(6) . . ?
C7 C8 C9 125.0(6) . . ?
C13 C8 C9 117.6(6) . . ?
C10 C9 C8 119.7(6) . . ?
C10 C9 C16 116.8(7) . . ?
C8 C9 C16 123.5(7) . . ?
C9 C10 C11 122.6(7) . . ?
C9 C10 H10 118.7 . . ?
C11 C10 H10 118.7 . . ?
C12 C11 C10 119.2(7) . . ?
C12 C11 H11 120.4 . . ?
C10 C11 H11 120.4 . . ?
C11 C12 C13 121.8(7) . . ?
C11 C12 H12 119.1 . . ?
C13 C12 H12 119.1 . . ?
C14 C13 C12 121.2(6) . . ?
C14 C13 C8 119.8(6) . . ?
C12 C13 C8 119.1(6) . . ?
C15 C14 C13 123.3(6) . . ?
C15 C14 H14 118.3 . . ?
C13 C14 H14 118.3 . . ?
C14 C15 C6 116.9(6) . . ?
C14 C15 C2 125.3(6) . . ?
C6 C15 C2 117.7(6) . . ?
O4 C16 O3 120.0(7) . . ?
O4 C16 C9 121.3(7) . . ?
O3 C16 C9 118.7(7) . . ?
O4 C16 Cd1 62.0(4) . 4_476 ?
O3 C16 Cd1 58.1(4) . 4_476 ?
C9 C16 Cd1 175.8(6) . 4_476 ?
N2 C17 C18 123.6(6) . . ?
N2 C17 H17 118.2 . . ?
C18 C17 H17 118.2 . . ?
C17 C18 C19 120.3(6) . . ?
C17 C18 H18 119.8 . . ?
C19 C18 H18 119.8 . . ?
C20 C19 C18 116.3(6) . . ?
C20 C19 C22 121.2(6) . . ?
C18 C19 C22 122.4(6) . . ?
C21 C20 C19 119.6(6) . . ?
C21 C20 H20 120.2 . . ?
C19 C20 H20 120.2 . . ?
N2 C21 C20 124.1(6) . . ?
N2 C21 H21 117.9 . . ?
C20 C21 H21 117.9 . . ?
C19 C22 C23 115.9(5) . . ?
C19 C22 H22A 108.3 . . ?
C23 C22 H22A 108.3 . . ?
C19 C22 H22B 108.3 . . ?
C23 C22 H22B 108.3 . . ?
H22A C22 H22B 107.4 . . ?
C24 C23 C22 113.2(5) . . ?
C24 C23 H23A 108.9 . . ?
C22 C23 H23A 108.9 . . ?
C24 C23 H23B 108.9 . . ?
C22 C23 H23B 108.9 . . ?
H23A C23 H23B 107.8 . . ?
C25 C24 C23 115.5(5) . . ?
C25 C24 H24A 108.4 . . ?
C23 C24 H24A 108.4 . . ?
C25 C24 H24B 108.4 . . ?
C23 C24 H24B 108.4 . . ?
H24A C24 H24B 107.5 . . ?
C29 C25 C26 115.4(6) . . ?
C29 C25 C24 120.2(6) . . ?
C26 C25 C24 124.3(6) . . ?
C25 C26 C27 120.9(6) . . ?
C25 C26 H26 119.6 . . ?
C27 C26 H26 119.6 . . ?
N1 C27 C26 123.4(6) . . ?
N1 C27 H27 118.3 . . ?
C26 C27 H27 118.3 . . ?
N1 C28 C29 122.9(7) . . ?
N1 C28 H28 118.5 . . ?
C29 C28 H28 118.5 . . ?
C25 C29 C28 121.3(7) . . ?
C25 C29 H29 119.4 . . ?
C28 C29 H29 119.4 . . ?

loop_
_geom_bond_atom_site_label_1
_geom_bond_atom_site_label_2
_geom_bond_distance
_geom_bond_site_symmetry_2
_geom_bond_publ_flag
Cd1 N1 2.300(5) 7_576 ?
Cd1 N2 2.343(5) . ?
Cd1 O3 2.347(5) 4_576 ?
Cd1 O1 2.351(5) . ?
Cd1 O2 2.394(5) . ?
Cd1 O4 2.434(5) 4_576 ?
Cd1 C1 2.721(7) . ?
Cd1 C16 2.755(7) 4_576 ?
O1 C1 1.278(8) . ?
O2 C1 1.245(8) . ?
O3 C16 1.257(8) . ?
O3 Cd1 2.347(5) 4_476 ?
O4 C16 1.235(8) . ?
O4 Cd1 2.434(5) 4_476 ?
N1 C27 1.342(8) . ?
N1 C28 1.355(8) . ?
N1 Cd1 2.300(5) 7_575 ?
N2 C17 1.346(8) . ?
N2 C21 1.358(8) . ?
C1 C2 1.543(9) . ?
C2 C3 1.380(9) . ?
C2 C15 1.469(9) . ?
C3 C4 1.445(10) . ?
C3 H3 0.9300 . ?
C4 C5 1.371(10) . ?
C4 H4 0.9300 . ?
C5 C6 1.431(9) . ?
C5 H5 0.9300 . ?
C6 C7 1.429(9) . ?
C6 C15 1.466(8) . ?
C7 C8 1.406(9) . ?
C7 H7 0.9300 . ?
C8 C13 1.464(8) . ?
C8 C9 1.470(9) . ?
C9 C10 1.378(9) . ?
C9 C16 1.535(9) . ?
C10 C11 1.428(9) . ?
C10 H10 0.9300 . ?
C11 C12 1.377(10) . ?
C11 H11 0.9300 . ?
C12 C13 1.438(9) . ?
C12 H12 0.9300 . ?
C13 C14 1.413(9) . ?
C14 C15 1.412(9) . ?
C14 H14 0.9300 . ?
C16 Cd1 2.755(7) 4_476 ?
C17 C18 1.393(9) . ?
C17 H17 0.9300 . ?
C18 C19 1.404(8) . ?
C18 H18 0.9300 . ?
C19 C20 1.401(9) . ?
C19 C22 1.532(8) . ?
C20 C21 1.394(9) . ?
C20 H20 0.9300 . ?
C21 H21 0.9300 . ?
C22 C23 1.540(8) . ?
C22 H22A 0.9700 . ?
C22 H22B 0.9700 . ?
C23 C24 1.532(8) . ?
C23 H23A 0.9700 . ?
C23 H23B 0.9700 . ?
C24 C25 1.515(8) . ?
C24 H24A 0.9700 . ?
C24 H24B 0.9700 . ?
C25 C29 1.382(9) . ?
C25 C26 1.396(8) . ?
C26 C27 1.403(9) . ?
C26 H26 0.9300 . ?
C27 H27 0.9300 . ?
C28 C29 1.405(10) . ?
C28 H28 0.9300 . ?
C29 H29 0.9300 . ?

loop_
_geom_torsion_atom_site_label_1
_geom_torsion_atom_site_label_2
_geom_torsion_atom_site_label_3
_geom_torsion_atom_site_label_4
_geom_torsion
_geom_torsion_site_symmetry_1
_geom_torsion_site_symmetry_2
_geom_torsion_site_symmetry_3
_geom_torsion_site_symmetry_4
_geom_torsion_publ_flag
N1 Cd1 O1 C1 31.0(6) 7_576 . . . ?
N2 Cd1 O1 C1 134.3(4) . . . . ?
O3 Cd1 O1 C1 -90.8(4) 4_576 . . . ?
O2 Cd1 O1 C1 3.7(4) . . . . ?
O4 Cd1 O1 C1 -140.6(4) 4_576 . . . ?
C16 Cd1 O1 C1 -117.1(5) 4_576 . . . ?
N1 Cd1 O2 C1 -169.3(5) 7_576 . . . ?
N2 Cd1 O2 C1 -70.4(5) . . . . ?
O3 Cd1 O2 C1 100.3(5) 4_576 . . . ?
O1 Cd1 O2 C1 -3.8(4) . . . . ?
O4 Cd1 O2 C1 45.7(6) 4_576 . . . ?
C16 Cd1 O2 C1 76.8(6) 4_576 . . . ?
N1 Cd1 N2 C17 -178.4(4) 7_576 . . . ?
O3 Cd1 N2 C17 -85.4(5) 4_576 . . . ?
O1 Cd1 N2 C17 33.9(5) . . . . ?
O2 Cd1 N2 C17 82.8(5) . . . . ?
O4 Cd1 N2 C17 -53.5(5) 4_576 . . . ?
C1 Cd1 N2 C17 55.1(5) . . . . ?
C16 Cd1 N2 C17 -68.0(5) 4_576 . . . ?
N1 Cd1 N2 C21 -15.1(6) 7_576 . . . ?
O3 Cd1 N2 C21 77.9(6) 4_576 . . . ?
O1 Cd1 N2 C21 -162.9(5) . . . . ?
O2 Cd1 N2 C21 -114.0(5) . . . . ?
O4 Cd1 N2 C21 109.7(6) 4_576 . . . ?
C1 Cd1 N2 C21 -141.7(5) . . . . ?
C16 Cd1 N2 C21 95.2(6) 4_576 . . . ?
Cd1 O2 C1 O1 6.7(8) . . . . ?
Cd1 O2 C1 C2 -169.8(6) . . . . ?
Cd1 O1 C1 O2 -6.8(8) . . . . ?
Cd1 O1 C1 C2 169.8(5) . . . . ?
N1 Cd1 C1 O2 12.6(6) 7_576 . . . ?
N2 Cd1 C1 O2 122.9(5) . . . . ?
O3 Cd1 C1 O2 -87.7(5) 4_576 . . . ?
O1 Cd1 C1 O2 173.3(8) . . . . ?
O4 Cd1 C1 O2 -144.5(5) 4_576 . . . ?
C16 Cd1 C1 O2 -116.2(5) 4_576 . . . ?
N1 Cd1 C1 O1 -160.8(4) 7_576 . . . ?
N2 Cd1 C1 O1 -50.4(5) . . . . ?
O3 Cd1 C1 O1 98.9(4) 4_576 . . . ?
O2 Cd1 C1 O1 -173.3(8) . . . . ?
O4 Cd1 C1 O1 42.2(5) 4_576 . . . ?
C16 Cd1 C1 O1 70.4(5) 4_576 . . . ?
N1 Cd1 C1 C2 119(4) 7_576 . . . ?
N2 Cd1 C1 C2 -131(4) . . . . ?
O3 Cd1 C1 C2 19(4) 4_576 . . . ?
O1 Cd1 C1 C2 -80(4) . . . . ?
O2 Cd1 C1 C2 106(4) . . . . ?
O4 Cd1 C1 C2 -38(4) 4_576 . . . ?
C16 Cd1 C1 C2 -10(4) 4_576 . . . ?
O2 C1 C2 C3 16.2(10) . . . . ?
O1 C1 C2 C3 -160.4(7) . . . . ?
Cd1 C1 C2 C3 -85(4) . . . . ?
O2 C1 C2 C15 -166.9(7) . . . . ?
O1 C1 C2 C15 16.5(10) . . . . ?
Cd1 C1 C2 C15 92(4) . . . . ?
C15 C2 C3 C4 -2.2(11) . . . . ?
C1 C2 C3 C4 174.8(6) . . . . ?
C2 C3 C4 C5 1.4(12) . . . . ?
C3 C4 C5 C6 -0.8(12) . . . . ?
C4 C5 C6 C7 179.3(7) . . . . ?
C4 C5 C6 C15 1.2(10) . . . . ?
C5 C6 C7 C8 -178.7(6) . . . . ?
C15 C6 C7 C8 -0.5(9) . . . . ?
C6 C7 C8 C13 2.4(9) . . . . ?
C6 C7 C8 C9 -178.6(6) . . . . ?
C7 C8 C9 C10 -177.8(6) . . . . ?
C13 C8 C9 C10 1.1(9) . . . . ?
C7 C8 C9 C16 3.4(10) . . . . ?
C13 C8 C9 C16 -177.7(6) . . . . ?
C8 C9 C10 C11 0.0(10) . . . . ?
C16 C9 C10 C11 178.9(6) . . . . ?
C9 C10 C11 C12 -1.2(11) . . . . ?
C10 C11 C12 C13 1.2(11) . . . . ?
C11 C12 C13 C14 -179.3(7) . . . . ?
C11 C12 C13 C8 0.0(10) . . . . ?
C7 C8 C13 C14 -2.8(9) . . . . ?
C9 C8 C13 C14 178.2(6) . . . . ?
C7 C8 C13 C12 177.8(6) . . . . ?
C9 C8 C13 C12 -1.2(9) . . . . ?
C12 C13 C14 C15 -179.3(6) . . . . ?
C8 C13 C14 C15 1.3(9) . . . . ?
C13 C14 C15 C6 0.6(9) . . . . ?
C13 C14 C15 C2 179.6(6) . . . . ?
C7 C6 C15 C14 -1.1(8) . . . . ?
C5 C6 C15 C14 177.2(6) . . . . ?
C7 C6 C15 C2 179.9(6) . . . . ?
C5 C6 C15 C2 -1.9(9) . . . . ?
C3 C2 C15 C14 -176.5(6) . . . . ?
C1 C2 C15 C14 6.7(10) . . . . ?
C3 C2 C15 C6 2.5(9) . . . . ?
C1 C2 C15 C6 -174.3(6) . . . . ?
Cd1 O4 C16 O3 -3.9(8) 4_476 . . . ?
Cd1 O4 C16 C9 177.0(5) 4_476 . . . ?
Cd1 O3 C16 O4 4.0(8) 4_476 . . . ?
Cd1 O3 C16 C9 -176.8(5) 4_476 . . . ?
C10 C9 C16 O4 -175.3(7) . . . . ?
C8 C9 C16 O4 3.5(11) . . . . ?
C10 C9 C16 O3 5.5(9) . . . . ?
C8 C9 C16 O3 -175.6(6) . . . . ?
C10 C9 C16 Cd1 -34(7) . . . 4_476 ?
C8 C9 C16 Cd1 145(6) . . . 4_476 ?
C21 N2 C17 C18 -0.8(10) . . . . ?
Cd1 N2 C17 C18 164.2(5) . . . . ?
N2 C17 C18 C19 -1.6(10) . . . . ?
C17 C18 C19 C20 2.6(10) . . . . ?
C17 C18 C19 C22 -175.0(6) . . . . ?
C18 C19 C20 C21 -1.5(10) . . . . ?
C22 C19 C20 C21 176.2(6) . . . . ?
C17 N2 C21 C20 2.1(10) . . . . ?
Cd1 N2 C21 C20 -161.1(5) . . . . ?
C19 C20 C21 N2 -1.0(11) . . . . ?
C20 C19 C22 C23 166.1(6) . . . . ?
C18 C19 C22 C23 -16.4(9) . . . . ?
C19 C22 C23 C24 176.9(5) . . . . ?
C22 C23 C24 C25 -179.7(6) . . . . ?
C23 C24 C25 C29 175.1(6) . . . . ?
C23 C24 C25 C26 -2.9(10) . . . . ?
C29 C25 C26 C27 1.3(10) . . . . ?
C24 C25 C26 C27 179.4(6) . . . . ?
C28 N1 C27 C26 -0.2(10) . . . . ?
Cd1 N1 C27 C26 -176.5(5) 7_575 . . . ?
C25 C26 C27 N1 -0.8(11) . . . . ?
C27 N1 C28 C29 0.7(11) . . . . ?
Cd1 N1 C28 C29 177.1(6) 7_575 . . . ?
C26 C25 C29 C28 -0.9(11) . . . . ?
C24 C25 C29 C28 -179.1(7) . . . . ?
N1 C28 C29 C25 -0.1(13) . . . . ?
